data_4071635
loop_
_publ_author_name
'Buchalski, Piotr'
'Grabowska, Ilona'
'Karaskiewicz, Anna'
'Suwi\'nska, Kinga'
'Jerzykiewicz, Lucjan'

_publ_section_title
;
 Novel 9-Nickelafluorenyl Sandwich Complexes of Nickel(II) and Cobalt(II)
;
_journal_issue 13
_journal_name_full Organometallics
_journal_page_first 3316
_journal_paper_doi 10.1021/om8002834
_journal_volume 27
_journal_year 2008
_chemical_formula_sum 'C34 H26 Ni3'
_chemical_formula_weight 610.68
_chemical_name_systematic
;
?
;
_space_group_IT_number 33
_symmetry_space_group_name_Hall 'P 2c -2n'
_symmetry_space_group_name_H-M 'P n a 21'
_atom_sites_solution_hydrogens geom
_atom_sites_solution_primary direct
_atom_sites_solution_secondary difmap
_audit_creation_method SHELXL-97
_cell_angle_alpha 90.00
_cell_angle_beta 90.00
_cell_angle_gamma 90.00
_cell_formula_units_Z 4
_cell_length_a 18.3002(3)
_cell_length_b 9.1160(3)
_cell_length_c 14.8054(6)
_cell_measurement_temperature 150(2)
_cell_volume 2469.91(14)
_computing_structure_refinement 'SHELXL-97 (Sheldrick, 1997)'
_diffrn_ambient_temperature 150(2)
_diffrn_measured_fraction_theta_full 0.997
_diffrn_measured_fraction_theta_max 0.997
_diffrn_radiation_monochromator graphite
_diffrn_radiation_source 'fine-focus sealed tube'
_diffrn_radiation_type MoK\a
_diffrn_radiation_wavelength 0.71073
_diffrn_reflns_av_R_equivalents 0.0000
_diffrn_reflns_av_sigmaI/netI 0.0400
_diffrn_reflns_limit_h_max 23
_diffrn_reflns_limit_h_min -23
_diffrn_reflns_limit_k_max 11
_diffrn_reflns_limit_k_min -11
_diffrn_reflns_limit_l_max 19
_diffrn_reflns_limit_l_min -19
_diffrn_reflns_number 5370
_diffrn_reflns_theta_full 27.46
_diffrn_reflns_theta_max 27.46
_diffrn_reflns_theta_min 3.15
_exptl_absorpt_coefficient_mu 2.286
_exptl_absorpt_correction_T_max 0.6099
_exptl_absorpt_correction_T_min 0.4066
_exptl_crystal_density_diffrn 1.642
_exptl_crystal_density_method 'not measured'
_exptl_crystal_F_000 1256
_exptl_crystal_size_max 0.48
_exptl_crystal_size_mid 0.32
_exptl_crystal_size_min 0.24
_refine_diff_density_max 0.276
_refine_diff_density_min -0.326
_refine_diff_density_rms 0.063
_refine_ls_abs_structure_details 'Flack H D (1983), Acta Cryst. A39, 876-881'
_refine_ls_abs_structure_Flack 0.438(15)
_refine_ls_extinction_coef 0.0013(3)
_refine_ls_extinction_expression Fc^*^=kFc[1+0.001xFc^2^\l^3^/sin(2\q)]^-1/4^
_refine_ls_extinction_method SHELXL
_refine_ls_goodness_of_fit_ref 1.042
_refine_ls_hydrogen_treatment mixed
_refine_ls_matrix_type full
_refine_ls_number_parameters 335
_refine_ls_number_reflns 5370
_refine_ls_number_restraints 1
_refine_ls_restrained_S_all 1.042
_refine_ls_R_factor_all 0.0387
_refine_ls_R_factor_gt 0.0313
_refine_ls_shift/su_max 0.007
_refine_ls_shift/su_mean 0.001
_refine_ls_structure_factor_coef Fsqd
_refine_ls_weighting_details 'calc w=1/[\s^2^(Fo^2^)+(0.0306P)^2^+0.9983P] where P=(Fo^2^+2Fc^2^)/3'
_refine_ls_weighting_scheme calc
_refine_ls_wR_factor_gt 0.0654
_refine_ls_wR_factor_ref 0.0679
_reflns_number_gt 4819
_reflns_number_total 5370
_reflns_threshold_expression >2sigma(I)
_cod_data_source_file om8002834-file002.cif
_cod_data_source_block compound(2)
_cod_database_code 4071635

loop_
_symmetry_equiv_pos_as_xyz
'x, y, z'
'-x, -y, z+1/2'
'-x+1/2, y+1/2, z+1/2'
'x+1/2, -y+1/2, z'

loop_
_atom_site_label
_atom_site_type_symbol
_atom_site_fract_x
_atom_site_fract_y
_atom_site_fract_z
_atom_site_U_iso_or_equiv
_atom_site_adp_type
_atom_site_occupancy
_atom_site_symmetry_multiplicity
_atom_site_calc_flag
_atom_site_refinement_flags
Ni1 Ni 0.230895(19) 0.37517(4) 0.24222(3) 0.01722(10) Uani 1 1 d .
Ni2 Ni 0.01009(2) 0.61620(4) 0.33427(2) 0.01730(10) Uani 1 1 d .
Ni3 Ni 0.119637(19) 0.49351(5) 0.28711(3) 0.01550(9) Uani 1 1 d .
C4 C 0.13665(18) 0.5623(4) 0.4373(2) 0.0183(7) Uani 1 1 d .
C5 C 0.20199(19) 0.5919(4) 0.4840(2) 0.0247(8) Uani 1 1 d .
H5 H 0.2253 0.5164 0.5176 0.030 Uiso 1 1 calc R
C6 C 0.23219(19) 0.7297(4) 0.4813(3) 0.0294(9) Uani 1 1 d .
H6 H 0.2760 0.7498 0.5134 0.035 Uiso 1 1 calc R
C7 C 0.1981(2) 0.8410(4) 0.4308(2) 0.0286(8) Uani 1 1 d .
H7 H 0.2185 0.9368 0.4300 0.034 Uiso 1 1 calc R
C8 C 0.1351(2) 0.8124(4) 0.3822(3) 0.0247(8) Uani 1 1 d .
H8 H 0.1138 0.8881 0.3469 0.030 Uiso 1 1 calc R
C9 C 0.10194(18) 0.6727(4) 0.3843(2) 0.0194(7) Uani 1 1 d .
C10 C 0.09696(18) 0.4221(4) 0.4365(2) 0.0181(7) Uani 1 1 d .
C11 C 0.03400(17) 0.4259(4) 0.3790(2) 0.0177(6) Uani 1 1 d .
C12 C -0.00779(19) 0.2976(4) 0.3713(2) 0.0230(7) Uani 1 1 d .
H12 H -0.0490 0.2959 0.3323 0.028 Uiso 1 1 calc R
C13 C 0.0104(2) 0.1733(4) 0.4203(2) 0.0278(8) Uani 1 1 d .
H13 H -0.0191 0.0880 0.4154 0.033 Uiso 1 1 calc R
C14 C 0.0716(2) 0.1717(4) 0.4768(2) 0.0287(8) Uani 1 1 d .
H14 H 0.0834 0.0856 0.5099 0.034 Uiso 1 1 calc R
C15 C 0.11479(19) 0.2944(4) 0.4847(2) 0.0243(8) Uani 1 1 d .
H15 H 0.1566 0.2929 0.5226 0.029 Uiso 1 1 calc R
C16 C 0.14301(18) 0.5620(4) 0.1379(2) 0.0195(7) Uani 1 1 d .
C17 C 0.12265(19) 0.6883(4) 0.0893(2) 0.0264(8) Uani 1 1 d .
H17 H 0.0815 0.6867 0.0503 0.032 Uiso 1 1 calc R
C18 C 0.1635(2) 0.8141(4) 0.0994(3) 0.0323(10) Uani 1 1 d .
H18 H 0.1504 0.8997 0.0666 0.039 Uiso 1 1 calc R
C19 C 0.2238(2) 0.8175(4) 0.1571(3) 0.0299(9) Uani 1 1 d .
H19 H 0.2507 0.9060 0.1639 0.036 Uiso 1 1 calc R
C20 C 0.2449(2) 0.6943(4) 0.2042(2) 0.0248(8) Uani 1 1 d .
H20 H 0.2864 0.6975 0.2427 0.030 Uiso 1 1 calc R
C21 C 0.20441(17) 0.5629(4) 0.1952(2) 0.0194(7) Uani 1 1 d .
C22 C 0.10419(18) 0.4200(4) 0.1376(2) 0.0200(7) Uani 1 1 d .
C23 C 0.13953(17) 0.3134(4) 0.1927(2) 0.0170(7) Uani 1 1 d .
C24 C 0.10714(18) 0.1732(4) 0.1973(2) 0.0243(7) Uani 1 1 d .
H24 H 0.1286 0.0998 0.2342 0.029 Uiso 1 1 calc R
C25 C 0.04471(19) 0.1412(4) 0.1489(3) 0.0278(8) Uani 1 1 d .
H25 H 0.0251 0.0448 0.1509 0.033 Uiso 1 1 calc R
C26 C 0.0101(2) 0.2477(5) 0.0972(3) 0.0292(9) Uani 1 1 d .
H26 H -0.0340 0.2248 0.0663 0.035 Uiso 1 1 calc R
C27 C 0.03960(19) 0.3873(4) 0.0905(2) 0.0264(8) Uani 1 1 d .
H27 H 0.0164 0.4600 0.0546 0.032 Uiso 1 1 calc R
C28 C -0.10435(18) 0.6201(4) 0.3411(3) 0.0315(8) Uani 1 1 d .
H28 H -0.1323 0.5549 0.3773 0.038 Uiso 1 1 calc R
C29 C -0.07748(19) 0.7574(4) 0.3683(2) 0.0274(9) Uani 1 1 d .
H29 H -0.0848 0.8026 0.4254 0.033 Uiso 1 1 calc R
C30 C -0.03719(19) 0.8166(4) 0.2942(3) 0.0281(8) Uani 1 1 d .
H30 H -0.0109 0.9064 0.2941 0.034 Uiso 1 1 calc R
C31 C -0.04336(19) 0.7171(4) 0.2204(2) 0.0274(8) Uani 1 1 d .
H31 H -0.0242 0.7311 0.1614 0.033 Uiso 1 1 calc R
C32 C -0.08267(18) 0.5953(4) 0.2507(3) 0.0305(8) Uani 1 1 d .
H32 H -0.0931 0.5099 0.2163 0.037 Uiso 1 1 calc R
C33 C 0.28349(19) 0.2801(4) 0.3577(2) 0.0269(8) Uani 1 1 d .
H33 H 0.2626 0.2650 0.4157 0.032 Uiso 1 1 calc R
C34 C 0.32115(17) 0.4055(4) 0.3294(3) 0.0294(8) Uani 1 1 d .
H34 H 0.3291 0.4916 0.3642 0.035 Uiso 1 1 calc R
C35 C 0.34565(17) 0.3813(4) 0.2383(3) 0.0309(8) Uani 1 1 d .
H35 H 0.3727 0.4482 0.2022 0.037 Uiso 1 1 calc R
C36 C 0.3224(2) 0.2413(4) 0.2126(3) 0.0326(10) Uani 1 1 d .
H36 H 0.3320 0.1950 0.1563 0.039 Uiso 1 1 calc R
C37 C 0.28194(18) 0.1805(4) 0.2853(3) 0.0269(7) Uani 1 1 d .
H37 H 0.2579 0.0882 0.2850 0.032 Uiso 1 1 calc R

loop_
_atom_site_aniso_label
_atom_site_aniso_U_11
_atom_site_aniso_U_22
_atom_site_aniso_U_33
_atom_site_aniso_U_23
_atom_site_aniso_U_13
_atom_site_aniso_U_12
Ni1 0.0127(2) 0.0199(2) 0.0190(2) -0.00112(18) -0.00037(16) 0.00251(15)
Ni2 0.0132(2) 0.0195(2) 0.0193(2) -0.00007(18) -0.00030(16) 0.00262(15)
Ni3 0.01309(16) 0.01766(18) 0.01576(16) -0.00076(14) 0.00134(14) 0.00153(13)
C4 0.0160(16) 0.0242(18) 0.0146(16) -0.0041(13) 0.0027(12) -0.0006(14)
C5 0.0212(19) 0.033(2) 0.0199(17) -0.0034(14) -0.0023(13) 0.0007(15)
C6 0.0198(19) 0.040(2) 0.028(2) -0.0066(16) -0.0023(14) -0.0036(16)
C7 0.032(2) 0.025(2) 0.029(2) -0.0077(14) 0.0043(15) -0.0100(16)
C8 0.0250(19) 0.0224(19) 0.0268(19) 0.0010(15) 0.0031(15) 0.0051(14)
C9 0.0181(16) 0.0229(18) 0.0172(17) -0.0036(13) 0.0032(13) 0.0010(13)
C10 0.0168(16) 0.0223(18) 0.0152(16) -0.0017(12) 0.0043(12) 0.0010(13)
C11 0.0145(15) 0.0209(17) 0.0176(16) -0.0004(13) 0.0028(13) 0.0040(13)
C12 0.0185(16) 0.0235(19) 0.0272(18) -0.0039(13) 0.0063(14) -0.0013(14)
C13 0.033(2) 0.024(2) 0.026(2) -0.0040(15) 0.0114(15) -0.0053(15)
C14 0.040(2) 0.0225(18) 0.0238(19) 0.0061(14) 0.0110(16) 0.0061(16)
C15 0.024(2) 0.030(2) 0.0184(18) 0.0007(15) 0.0005(13) 0.0062(15)
C16 0.0212(17) 0.0217(17) 0.0156(16) 0.0026(13) 0.0078(13) 0.0064(14)
C17 0.026(2) 0.032(2) 0.0213(19) 0.0070(14) 0.0034(13) 0.0073(15)
C18 0.044(2) 0.024(2) 0.029(2) 0.0089(15) 0.0143(17) 0.0084(17)
C19 0.035(2) 0.0212(19) 0.033(2) -0.0001(15) 0.0117(16) -0.0048(16)
C20 0.0259(18) 0.024(2) 0.0243(18) -0.0025(14) 0.0066(15) -0.0043(15)
C21 0.0193(16) 0.0175(17) 0.0215(16) -0.0018(13) 0.0083(14) 0.0015(13)
C22 0.0194(17) 0.0265(19) 0.0139(16) -0.0018(13) 0.0015(13) 0.0026(14)
C23 0.0151(16) 0.0205(17) 0.0154(16) -0.0012(13) -0.0009(13) 0.0037(13)
C24 0.0235(18) 0.0250(19) 0.0246(18) -0.0001(15) 0.0040(14) 0.0016(14)
C25 0.0249(19) 0.027(2) 0.032(2) -0.0067(15) 0.0058(15) -0.0082(15)
C26 0.022(2) 0.045(3) 0.021(2) -0.0085(15) -0.0026(13) -0.0048(16)
C27 0.0217(18) 0.035(2) 0.0225(18) -0.0008(14) -0.0051(13) 0.0028(15)
C28 0.0147(16) 0.035(2) 0.045(2) 0.0096(19) 0.0018(16) 0.0057(15)
C29 0.0253(18) 0.034(2) 0.0231(19) 0.0022(14) 0.0008(14) 0.0173(16)
C30 0.0258(18) 0.0259(19) 0.0325(19) 0.0053(16) -0.0059(16) 0.0080(14)
C31 0.0202(17) 0.036(2) 0.026(2) 0.0052(15) -0.0051(13) 0.0084(15)
C32 0.0205(17) 0.030(2) 0.041(2) -0.0039(17) -0.0101(16) 0.0039(14)
C33 0.0243(17) 0.036(2) 0.020(2) 0.0013(14) -0.0042(13) 0.0070(16)
C34 0.0182(17) 0.035(2) 0.0348(19) -0.0109(17) -0.0098(16) 0.0075(14)
C35 0.0100(15) 0.047(2) 0.036(2) 0.0066(19) 0.0029(16) 0.0032(15)
C36 0.027(2) 0.044(3) 0.027(2) -0.0096(15) -0.0064(15) 0.0199(18)
C37 0.0229(17) 0.0221(18) 0.0358(19) 0.0007(16) -0.0063(17) 0.0087(13)

loop_
_atom_type_symbol
_atom_type_description
_atom_type_scat_dispersion_real
_atom_type_scat_dispersion_imag
_atom_type_scat_source
C C 0.0033 0.0016 'International Tables Vol C Tables 4.2.6.8 and 6.1.1.4'
H H 0.0000 0.0000 'International Tables Vol C Tables 4.2.6.8 and 6.1.1.4'
Ni Ni 0.3393 1.1124 'International Tables Vol C Tables 4.2.6.8 and 6.1.1.4'

loop_
_geom_angle_atom_site_label_1
_geom_angle_atom_site_label_2
_geom_angle_atom_site_label_3
_geom_angle
C21 Ni1 C23 84.36(14)
C21 Ni1 C35 102.69(15)
C23 Ni1 C35 150.67(16)
C21 Ni1 C37 168.13(14)
C23 Ni1 C37 104.86(14)
C35 Ni1 C37 65.62(14)
C21 Ni1 C34 107.68(14)
C23 Ni1 C34 163.05(16)
C35 Ni1 C34 39.88(16)
C37 Ni1 C34 65.08(14)
C21 Ni1 C36 129.89(15)
C23 Ni1 C36 116.27(15)
C35 Ni1 C36 38.71(15)
C37 Ni1 C36 39.26(15)
C34 Ni1 C36 65.43(14)
C21 Ni1 C33 140.04(15)
C23 Ni1 C33 125.43(15)
C35 Ni1 C33 65.44(15)
C37 Ni1 C33 38.63(14)
C34 Ni1 C33 38.35(15)
C36 Ni1 C33 65.02(14)
C21 Ni1 Ni3 58.84(9)
C23 Ni1 Ni3 59.73(10)
C35 Ni1 Ni3 147.56(12)
C37 Ni1 Ni3 132.25(11)
C34 Ni1 Ni3 115.80(10)
C36 Ni1 Ni3 171.06(12)
C33 Ni1 Ni3 109.98(10)
C9 Ni2 C11 84.76(14)
C9 Ni2 C28 148.94(15)
C11 Ni2 C28 103.16(14)
C9 Ni2 C30 103.71(14)
C11 Ni2 C30 168.67(14)
C28 Ni2 C30 65.72(14)
C9 Ni2 C32 164.00(15)
C11 Ni2 C32 107.81(14)
C28 Ni2 C32 39.30(16)
C30 Ni2 C32 65.33(14)
C9 Ni2 C29 114.24(14)
C11 Ni2 C29 130.10(14)
C28 Ni2 C29 38.92(14)
C30 Ni2 C29 39.52(14)
C32 Ni2 C29 65.50(15)
C9 Ni2 C31 126.02(14)
C11 Ni2 C31 139.80(14)
C28 Ni2 C31 65.00(15)
C30 Ni2 C31 39.02(14)
C32 Ni2 C31 38.24(14)
C29 Ni2 C31 65.34(13)
C9 Ni2 Ni3 60.18(9)
C11 Ni2 Ni3 59.04(9)
C28 Ni2 Ni3 148.90(11)
C30 Ni2 Ni3 131.71(11)
C32 Ni2 Ni3 117.35(11)
C29 Ni2 Ni3 170.21(11)
C31 Ni2 Ni3 110.52(10)
C21 Ni3 C11 179.43(14)
C21 Ni3 C23 72.37(12)
C11 Ni3 C23 107.97(12)
C21 Ni3 C9 107.49(12)
C11 Ni3 C9 72.18(13)
C23 Ni3 C9 178.54(14)
C21 Ni3 C22 64.68(12)
C11 Ni3 C22 115.30(12)
C23 Ni3 C22 36.58(12)
C9 Ni3 C22 144.75(12)
C21 Ni3 C4 115.26(12)
C11 Ni3 C4 64.78(12)
C23 Ni3 C4 142.14(13)
C9 Ni3 C4 36.52(12)
C22 Ni3 C4 178.71(14)
C21 Ni3 C16 36.24(12)
C11 Ni3 C16 143.44(12)
C23 Ni3 C16 64.24(12)
C9 Ni3 C16 116.55(12)
C22 Ni3 C16 36.90(13)
C4 Ni3 C16 143.70(11)
C21 Ni3 C10 143.53(12)
C11 Ni3 C10 36.80(12)
C23 Ni3 C10 115.10(12)
C9 Ni3 C10 64.10(12)
C22 Ni3 C10 142.69(11)
C4 Ni3 C10 36.69(12)
C16 Ni3 C10 179.28(13)
C21 Ni3 Ni1 49.22(9)
C11 Ni3 Ni1 131.35(9)
C23 Ni3 Ni1 48.99(8)
C9 Ni3 Ni1 129.79(9)
C22 Ni3 Ni1 73.16(8)
C4 Ni3 Ni1 105.78(8)
C16 Ni3 Ni1 72.70(8)
C10 Ni3 Ni1 106.68(8)
C21 Ni3 Ni2 130.35(9)
C11 Ni3 Ni2 49.08(8)
C23 Ni3 Ni2 132.46(9)
C9 Ni3 Ni2 48.76(9)
C22 Ni3 Ni2 108.01(8)
C4 Ni3 Ni2 73.06(8)
C16 Ni3 Ni2 107.68(8)
C10 Ni3 Ni2 72.96(8)
Ni1 Ni3 Ni2 178.55(3)
C5 C4 C9 120.9(3)
C5 C4 C10 126.2(3)
C9 C4 C10 112.9(3)
C5 C4 Ni3 129.4(2)
C9 C4 Ni3 66.78(18)
C10 C4 Ni3 72.08(16)
C6 C5 C4 120.2(3)
C6 C5 H5 119.9
C4 C5 H5 119.9
C5 C6 C7 119.8(3)
C5 C6 H6 120.1
C7 C6 H6 120.1
C8 C7 C6 120.7(3)
C8 C7 H7 119.7
C6 C7 H7 119.7
C7 C8 C9 121.2(3)
C7 C8 H8 119.4
C9 C8 H8 119.4
C8 C9 C4 117.2(3)
C8 C9 Ni2 127.9(3)
C4 C9 Ni2 114.6(2)
C8 C9 Ni3 126.3(2)
C4 C9 Ni3 76.70(19)
Ni2 C9 Ni3 71.06(11)
C15 C10 C11 120.6(3)
C15 C10 C4 127.0(3)
C11 C10 C4 112.4(3)
C15 C10 Ni3 132.0(2)
C11 C10 Ni3 64.85(17)
C4 C10 Ni3 71.23(16)
C12 C11 C10 117.8(3)
C12 C11 Ni2 127.3(3)
C10 C11 Ni2 114.4(2)
C12 C11 Ni3 125.6(2)
C10 C11 Ni3 78.35(18)
Ni2 C11 Ni3 71.88(11)
C13 C12 C11 120.6(3)
C13 C12 H12 119.7
C11 C12 H12 119.7
C12 C13 C14 121.0(3)
C12 C13 H13 119.5
C14 C13 H13 119.5
C15 C14 C13 120.2(3)
C15 C14 H14 119.9
C13 C14 H14 119.9
C14 C15 C10 119.9(3)
C14 C15 H15 120.1
C10 C15 H15 120.1
C21 C16 C17 121.0(3)
C21 C16 C22 113.0(3)
C17 C16 C22 126.0(3)
C21 C16 Ni3 65.04(17)
C17 C16 Ni3 130.8(2)
C22 C16 Ni3 71.38(16)
C18 C17 C16 118.8(3)
C18 C17 H17 120.6
C16 C17 H17 120.6
C17 C18 C19 120.9(3)
C17 C18 H18 119.5
C19 C18 H18 119.5
C20 C19 C18 120.8(3)
C20 C19 H19 119.6
C18 C19 H19 119.6
C19 C20 C21 119.8(4)
C19 C20 H20 120.1
C21 C20 H20 120.1
C16 C21 C20 118.7(3)
C16 C21 Ni1 114.7(2)
C20 C21 Ni1 126.3(3)
C16 C21 Ni3 78.72(19)
C20 C21 Ni3 124.4(2)
Ni1 C21 Ni3 71.94(11)
C27 C22 C23 121.5(3)
C27 C22 C16 126.4(3)
C23 C22 C16 112.2(3)
C27 C22 Ni3 129.4(2)
C23 C22 Ni3 66.21(19)
C16 C22 Ni3 71.72(16)
C24 C23 C22 117.1(3)
C24 C23 Ni1 128.0(2)
C22 C23 Ni1 114.6(2)
C24 C23 Ni3 125.4(2)
C22 C23 Ni3 77.21(19)
Ni1 C23 Ni3 71.29(11)
C25 C24 C23 121.0(3)
C25 C24 H24 119.5
C23 C24 H24 119.5
C24 C25 C26 121.0(3)
C24 C25 H25 119.5
C26 C25 H25 119.5
C27 C26 C25 120.2(3)
C27 C26 H26 119.9
C25 C26 H26 119.9
C26 C27 C22 119.2(3)
C26 C27 H27 120.4
C22 C27 H27 120.4
C29 C28 C32 108.4(3)
C29 C28 Ni2 71.28(19)
C32 C28 Ni2 70.8(2)
C29 C28 H28 125.8
C32 C28 H28 125.8
Ni2 C28 H28 123.7
C28 C29 C30 107.3(3)
C28 C29 Ni2 69.80(19)
C30 C29 Ni2 69.87(19)
C28 C29 H29 126.3
C30 C29 H29 126.3
Ni2 C29 H29 125.6
C31 C30 C29 107.9(3)
C31 C30 Ni2 72.34(19)
C29 C30 Ni2 70.61(19)
C31 C30 H30 126.0
C29 C30 H30 126.0
Ni2 C30 H30 122.7
C32 C31 C30 107.5(3)
C32 C31 Ni2 69.1(2)
C30 C31 Ni2 68.64(18)
C32 C31 H31 126.3
C30 C31 H31 126.3
Ni2 C31 H31 127.6
C31 C32 C28 108.7(3)
C31 C32 Ni2 72.7(2)
C28 C32 Ni2 69.9(2)
C31 C32 H32 125.6
C28 C32 H32 125.6
Ni2 C32 H32 123.4
C34 C33 C37 108.0(3)
C34 C33 Ni1 69.6(2)
C37 C33 Ni1 69.10(19)
C34 C33 H33 126.0
C37 C33 H33 126.0
Ni1 C33 H33 126.8
C33 C34 C35 108.0(3)
C33 C34 Ni1 72.0(2)
C35 C34 Ni1 69.6(2)
C33 C34 H34 126.0
C35 C34 H34 126.0
Ni1 C34 H34 124.0
C36 C35 C34 107.5(3)
C36 C35 Ni1 71.3(2)
C34 C35 Ni1 70.53(18)
C36 C35 H35 126.3
C34 C35 H35 126.3
Ni1 C35 H35 123.6
C35 C36 C37 108.0(3)
C35 C36 Ni1 70.01(19)
C37 C36 Ni1 69.83(19)
C35 C36 H36 126.0
C37 C36 H36 126.0
Ni1 C36 H36 125.7
C33 C37 C36 108.4(3)
C33 C37 Ni1 72.27(19)
C36 C37 Ni1 70.9(2)
C33 C37 H37 125.8
C36 C37 H37 125.8
Ni1 C37 H37 122.7

loop_
_geom_bond_atom_site_label_1
_geom_bond_atom_site_label_2
_geom_bond_distance
Ni1 C21 1.910(3)
Ni1 C23 1.911(3)
Ni1 C35 2.102(3)
Ni1 C37 2.104(3)
Ni1 C34 2.114(3)
Ni1 C36 2.118(3)
Ni1 C33 2.145(3)
Ni1 Ni3 2.3981(5)
Ni2 C9 1.908(3)
Ni2 C11 1.908(3)
Ni2 C28 2.097(3)
Ni2 C30 2.106(3)
Ni2 C32 2.109(4)
Ni2 C29 2.116(3)
Ni2 C31 2.155(3)
Ni2 Ni3 2.3995(5)
Ni3 C21 2.159(3)
Ni3 C11 2.165(3)
Ni3 C23 2.187(3)
Ni3 C9 2.201(3)
Ni3 C22 2.330(3)
Ni3 C4 2.331(3)
Ni3 C16 2.335(3)
Ni3 C10 2.342(3)
C4 C5 1.408(5)
C4 C9 1.425(5)
C4 C10 1.471(5)
C5 C6 1.373(5)
C5 H5 0.9500
C6 C7 1.407(6)
C6 H6 0.9500
C7 C8 1.382(5)
C7 H7 0.9500
C8 C9 1.411(5)
C8 H8 0.9500
C10 C15 1.403(5)
C10 C11 1.433(4)
C11 C12 1.402(5)
C12 C13 1.386(5)
C12 H12 0.9500
C13 C14 1.398(6)
C13 H13 0.9500
C14 C15 1.374(5)
C14 H14 0.9500
C15 H15 0.9500
C16 C21 1.407(5)
C16 C17 1.408(5)
C16 C22 1.477(5)
C17 C18 1.377(6)
C17 H17 0.9500
C18 C19 1.397(6)
C18 H18 0.9500
C19 C20 1.377(5)
C19 H19 0.9500
C20 C21 1.415(5)
C20 H20 0.9500
C22 C27 1.404(5)
C22 C23 1.424(5)
C23 C24 1.410(5)
C24 C25 1.380(5)
C24 H24 0.9500
C25 C26 1.390(6)
C25 H25 0.9500
C26 C27 1.386(5)
C26 H26 0.9500
C27 H27 0.9500
C28 C29 1.404(5)
C28 C32 1.414(6)
C28 H28 0.9500
C29 C30 1.428(5)
C29 H29 0.9500
C30 C31 1.424(5)
C30 H30 0.9500
C31 C32 1.398(5)
C31 H31 0.9500
C32 H32 0.9500
C33 C34 1.399(5)
C33 C37 1.406(5)
C33 H33 0.9500
C34 C35 1.438(6)
C34 H34 0.9500
C35 C36 1.399(6)
C35 H35 0.9500
C36 C37 1.418(6)
C36 H36 0.9500
C37 H37 0.9500

loop_
_geom_torsion_atom_site_label_1
_geom_torsion_atom_site_label_2
_geom_torsion_atom_site_label_3
_geom_torsion_atom_site_label_4
_geom_torsion
C23 Ni1 Ni3 C21 -102.71(17)
C35 Ni1 Ni3 C21 61.8(3)
C37 Ni1 Ni3 C21 174.72(19)
C34 Ni1 Ni3 C21 95.85(17)
C36 Ni1 Ni3 C21 -168.3(7)
C33 Ni1 Ni3 C21 137.16(17)
C21 Ni1 Ni3 C11 179.96(19)
C23 Ni1 Ni3 C11 77.25(17)
C35 Ni1 Ni3 C11 -118.3(3)
C37 Ni1 Ni3 C11 -5.32(18)
C34 Ni1 Ni3 C11 -84.19(18)
C36 Ni1 Ni3 C11 11.6(7)
C33 Ni1 Ni3 C11 -42.88(16)
C21 Ni1 Ni3 C23 102.71(17)
C35 Ni1 Ni3 C23 164.5(3)
C37 Ni1 Ni3 C23 -82.58(19)
C34 Ni1 Ni3 C23 -161.45(18)
C36 Ni1 Ni3 C23 -65.6(7)
C33 Ni1 Ni3 C23 -120.13(16)
C21 Ni1 Ni3 C9 -78.35(17)
C23 Ni1 Ni3 C9 178.94(19)
C35 Ni1 Ni3 C9 -16.6(3)
C37 Ni1 Ni3 C9 96.36(18)
C34 Ni1 Ni3 C9 17.49(17)
C36 Ni1 Ni3 C9 113.3(7)
C33 Ni1 Ni3 C9 58.80(16)
C21 Ni1 Ni3 C22 70.78(15)
C23 Ni1 Ni3 C22 -31.92(15)
C35 Ni1 Ni3 C22 132.6(2)
C37 Ni1 Ni3 C22 -114.50(16)
C34 Ni1 Ni3 C22 166.63(16)
C36 Ni1 Ni3 C22 -97.5(7)
C33 Ni1 Ni3 C22 -152.06(14)
C21 Ni1 Ni3 C4 -109.99(15)
C23 Ni1 Ni3 C4 147.31(15)
C35 Ni1 Ni3 C4 -48.2(2)
C37 Ni1 Ni3 C4 64.73(17)
C34 Ni1 Ni3 C4 -14.14(16)
C36 Ni1 Ni3 C4 81.7(7)
C33 Ni1 Ni3 C4 27.17(14)
C21 Ni1 Ni3 C16 32.12(15)
C23 Ni1 Ni3 C16 -70.59(15)
C35 Ni1 Ni3 C16 93.9(2)
C37 Ni1 Ni3 C16 -153.17(17)
C34 Ni1 Ni3 C16 127.96(15)
C36 Ni1 Ni3 C16 -136.2(7)
C33 Ni1 Ni3 C16 169.27(14)
C21 Ni1 Ni3 C10 -148.24(15)
C23 Ni1 Ni3 C10 109.05(15)
C35 Ni1 Ni3 C10 -86.5(2)
C37 Ni1 Ni3 C10 26.48(16)
C34 Ni1 Ni3 C10 -52.39(15)
C36 Ni1 Ni3 C10 43.4(7)
C33 Ni1 Ni3 C10 -11.08(14)
C21 Ni1 Ni3 Ni2 -73.2(11)
C23 Ni1 Ni3 Ni2 -176(49)
C35 Ni1 Ni3 Ni2 -11.4(12)
C37 Ni1 Ni3 Ni2 101.5(11)
C34 Ni1 Ni3 Ni2 22.6(11)
C36 Ni1 Ni3 Ni2 118.4(12)
C33 Ni1 Ni3 Ni2 63.9(11)
C9 Ni2 Ni3 C21 -77.28(17)
C11 Ni2 Ni3 C21 179.94(19)
C28 Ni2 Ni3 C21 118.7(3)
C30 Ni2 Ni3 C21 4.39(19)
C32 Ni2 Ni3 C21 84.70(18)
C29 Ni2 Ni3 C21 -19.9(6)
C31 Ni2 Ni3 C21 43.33(16)
C9 Ni2 Ni3 C11 102.78(17)
C28 Ni2 Ni3 C11 -61.3(3)
C30 Ni2 Ni3 C11 -175.55(18)
C32 Ni2 Ni3 C11 -95.24(16)
C29 Ni2 Ni3 C11 160.2(6)
C31 Ni2 Ni3 C11 -136.60(16)
C9 Ni2 Ni3 C23 178.9(2)
C11 Ni2 Ni3 C23 76.14(17)
C28 Ni2 Ni3 C23 14.9(3)
C30 Ni2 Ni3 C23 -99.41(19)
C32 Ni2 Ni3 C23 -19.10(18)
C29 Ni2 Ni3 C23 -123.7(6)
C31 Ni2 Ni3 C23 -60.46(17)
C11 Ni2 Ni3 C9 -102.78(17)
C28 Ni2 Ni3 C9 -164.0(3)
C30 Ni2 Ni3 C9 81.67(18)
C32 Ni2 Ni3 C9 161.98(17)
C29 Ni2 Ni3 C9 57.4(6)
C31 Ni2 Ni3 C9 120.62(16)
C9 Ni2 Ni3 C22 -148.98(15)
C11 Ni2 Ni3 C22 108.24(14)
C28 Ni2 Ni3 C22 47.0(3)
C30 Ni2 Ni3 C22 -67.31(17)
C32 Ni2 Ni3 C22 13.00(15)
C29 Ni2 Ni3 C22 -91.6(6)
C31 Ni2 Ni3 C22 -28.36(14)
C9 Ni2 Ni3 C4 31.78(15)
C11 Ni2 Ni3 C4 -71.01(14)
C28 Ni2 Ni3 C4 -132.3(3)
C30 Ni2 Ni3 C4 113.44(17)
C32 Ni2 Ni3 C4 -166.25(15)
C29 Ni2 Ni3 C4 89.2(6)
C31 Ni2 Ni3 C4 152.39(14)
C9 Ni2 Ni3 C16 -110.14(15)
C11 Ni2 Ni3 C16 147.08(15)
C28 Ni2 Ni3 C16 85.8(3)
C30 Ni2 Ni3 C16 -28.47(17)
C32 Ni2 Ni3 C16 51.84(15)
C29 Ni2 Ni3 C16 -52.7(6)
C31 Ni2 Ni3 C16 10.48(14)
C9 Ni2 Ni3 C10 70.20(15)
C11 Ni2 Ni3 C10 -32.58(14)
C28 Ni2 Ni3 C10 -93.8(2)
C30 Ni2 Ni3 C10 151.87(16)
C32 Ni2 Ni3 C10 -127.82(15)
C29 Ni2 Ni3 C10 127.6(6)
C31 Ni2 Ni3 C10 -169.18(14)
C9 Ni2 Ni3 Ni1 -5.2(11)
C11 Ni2 Ni3 Ni1 -108.0(11)
C28 Ni2 Ni3 Ni1 -169.3(11)
C30 Ni2 Ni3 Ni1 76.4(12)
C32 Ni2 Ni3 Ni1 156.7(11)
C29 Ni2 Ni3 Ni1 52.1(13)
C31 Ni2 Ni3 Ni1 115.4(11)
C21 Ni3 C4 C5 -26.3(4)
C11 Ni3 C4 C5 154.3(4)
C23 Ni3 C4 C5 67.2(4)
C9 Ni3 C4 C5 -111.8(4)
C22 Ni3 C4 C5 60(6)
C16 Ni3 C4 C5 -56.5(4)
C10 Ni3 C4 C5 122.5(4)
Ni1 Ni3 C4 C5 25.6(3)
Ni2 Ni3 C4 C5 -153.5(3)
C21 Ni3 C4 C9 85.5(2)
C11 Ni3 C4 C9 -93.9(2)
C23 Ni3 C4 C9 179.0(2)
C22 Ni3 C4 C9 172(28)
C16 Ni3 C4 C9 55.3(3)
C10 Ni3 C4 C9 -125.7(3)
Ni1 Ni3 C4 C9 137.38(17)
Ni2 Ni3 C4 C9 -41.71(17)
C21 Ni3 C4 C10 -148.77(19)
C11 Ni3 C4 C10 31.86(19)
C23 Ni3 C4 C10 -55.3(3)
C9 Ni3 C4 C10 125.7(3)
C22 Ni3 C4 C10 -62(6)
C16 Ni3 C4 C10 -179.0(2)
Ni1 Ni3 C4 C10 -96.88(18)
Ni2 Ni3 C4 C10 84.03(18)
C9 C4 C5 C6 1.9(5)
C10 C4 C5 C6 -177.9(3)
Ni3 C4 C5 C6 86.0(4)
C4 C5 C6 C7 -0.7(5)
C5 C6 C7 C8 -1.3(6)
C6 C7 C8 C9 2.2(5)
C7 C8 C9 C4 -0.9(5)
C7 C8 C9 Ni2 172.2(3)
C7 C8 C9 Ni3 -94.2(4)
C5 C4 C9 C8 -1.1(5)
C10 C4 C9 C8 178.8(3)
Ni3 C4 C9 C8 -124.3(3)
C5 C4 C9 Ni2 -175.2(2)
C10 C4 C9 Ni2 4.7(3)
Ni3 C4 C9 Ni2 61.66(17)
C5 C4 C9 Ni3 123.2(3)
C10 C4 C9 Ni3 -57.0(2)
C11 Ni2 C9 C8 178.9(3)
C28 Ni2 C9 C8 -74.2(4)
C30 Ni2 C9 C8 -8.7(3)
C32 Ni2 C9 C8 36.2(7)
C29 Ni2 C9 C8 -49.2(3)
C31 Ni2 C9 C8 27.0(4)
Ni3 Ni2 C9 C8 121.8(3)
C11 Ni2 C9 C4 -7.8(2)
C28 Ni2 C9 C4 99.1(3)
C30 Ni2 C9 C4 164.6(2)
C32 Ni2 C9 C4 -150.5(4)
C29 Ni2 C9 C4 124.1(2)
C31 Ni2 C9 C4 -159.6(2)
Ni3 Ni2 C9 C4 -64.9(2)
C11 Ni2 C9 Ni3 57.11(11)
C28 Ni2 C9 Ni3 164.0(2)
C30 Ni2 C9 Ni3 -130.51(13)
C32 Ni2 C9 Ni3 -85.6(5)
C29 Ni2 C9 Ni3 -170.96(11)
C31 Ni2 C9 Ni3 -94.75(15)
C21 Ni3 C9 C8 5.1(3)
C11 Ni3 C9 C8 -174.4(3)
C23 Ni3 C9 C8 89(6)
C22 Ni3 C9 C8 -65.6(4)
C4 Ni3 C9 C8 114.1(4)
C16 Ni3 C9 C8 -32.9(3)
C10 Ni3 C9 C8 146.8(3)
Ni1 Ni3 C9 C8 56.1(3)
Ni2 Ni3 C9 C8 -123.7(3)
C21 Ni3 C9 C4 -109.0(2)
C11 Ni3 C9 C4 71.46(19)
C23 Ni3 C9 C4 -25(6)
C22 Ni3 C9 C4 -179.7(2)
C16 Ni3 C9 C4 -147.04(17)
C10 Ni3 C9 C4 32.62(19)
Ni1 Ni3 C9 C4 -58.0(2)
Ni2 Ni3 C9 C4 122.2(2)
C21 Ni3 C9 Ni2 128.79(12)
C11 Ni3 C9 Ni2 -50.72(11)
C23 Ni3 C9 Ni2 -147(6)
C22 Ni3 C9 Ni2 58.1(2)
C4 Ni3 C9 Ni2 -122.2(2)
C16 Ni3 C9 Ni2 90.78(13)
C10 Ni3 C9 Ni2 -89.56(13)
Ni1 Ni3 C9 Ni2 179.83(4)
C5 C4 C10 C15 2.9(5)
C9 C4 C10 C15 -176.9(3)
Ni3 C4 C10 C15 129.0(3)
C5 C4 C10 C11 -177.4(3)
C9 C4 C10 C11 2.8(4)
Ni3 C4 C10 C11 -51.3(2)
C5 C4 C10 Ni3 -126.1(3)
C9 C4 C10 Ni3 54.1(2)
C21 Ni3 C10 C15 -71.2(4)
C11 Ni3 C10 C15 109.5(4)
C23 Ni3 C10 C15 22.8(4)
C9 Ni3 C10 C15 -155.8(4)
C22 Ni3 C10 C15 54.8(4)
C4 Ni3 C10 C15 -123.3(4)
C16 Ni3 C10 C15 -1(12)
Ni1 Ni3 C10 C15 -29.1(3)
Ni2 Ni3 C10 C15 152.3(3)
C21 Ni3 C10 C11 179.2(2)
C23 Ni3 C10 C11 -86.7(2)
C9 Ni3 C10 C11 94.7(2)
C22 Ni3 C10 C11 -54.7(3)
C4 Ni3 C10 C11 127.1(3)
C16 Ni3 C10 C11 -110(11)
Ni1 Ni3 C10 C11 -138.67(17)
Ni2 Ni3 C10 C11 42.79(17)
C21 Ni3 C10 C4 52.1(3)
C11 Ni3 C10 C4 -127.1(3)
C23 Ni3 C10 C4 146.16(19)
C9 Ni3 C10 C4 -32.48(19)
C22 Ni3 C10 C4 178.1(2)
C16 Ni3 C10 C4 123(11)
Ni1 Ni3 C10 C4 94.19(18)
Ni2 Ni3 C10 C4 -84.34(18)
C15 C10 C11 C12 -1.3(5)
C4 C10 C11 C12 179.0(3)
Ni3 C10 C11 C12 124.2(3)
C15 C10 C11 Ni2 170.7(3)
C4 C10 C11 Ni2 -9.0(3)
Ni3 C10 C11 Ni2 -63.76(16)
C15 C10 C11 Ni3 -125.6(3)
C4 C10 C11 Ni3 54.7(2)
C9 Ni2 C11 C12 -179.5(3)
C28 Ni2 C11 C12 31.0(3)
C30 Ni2 C11 C12 41.5(9)
C32 Ni2 C11 C12 -9.6(3)
C29 Ni2 C11 C12 63.0(3)
C31 Ni2 C11 C12 -35.7(4)
Ni3 Ni2 C11 C12 -121.3(3)
C9 Ni2 C11 C10 9.4(2)
C28 Ni2 C11 C10 -140.2(2)
C30 Ni2 C11 C10 -129.6(7)
C32 Ni2 C11 C10 179.3(2)
C29 Ni2 C11 C10 -108.1(3)
C31 Ni2 C11 C10 153.2(2)
Ni3 Ni2 C11 C10 67.6(2)
C9 Ni2 C11 Ni3 -58.17(11)
C28 Ni2 C11 Ni3 152.29(14)
C30 Ni2 C11 Ni3 162.8(7)
C32 Ni2 C11 Ni3 111.72(13)
C29 Ni2 C11 Ni3 -175.68(14)
C31 Ni2 C11 Ni3 85.6(2)
C21 Ni3 C11 C12 118(15)
C23 Ni3 C11 C12 -7.8(3)
C9 Ni3 C11 C12 173.7(3)
C22 Ni3 C11 C12 30.8(3)
C4 Ni3 C11 C12 -147.7(3)
C16 Ni3 C11 C12 62.9(4)
C10 Ni3 C11 C12 -116.0(4)
Ni1 Ni3 C11 C12 -58.5(3)
Ni2 Ni3 C11 C12 123.3(3)
C21 Ni3 C11 C10 -126(15)
C23 Ni3 C11 C10 108.1(2)
C9 Ni3 C11 C10 -70.4(2)
C22 Ni3 C11 C10 146.81(18)
C4 Ni3 C11 C10 -31.77(19)
C16 Ni3 C11 C10 178.9(2)
Ni1 Ni3 C11 C10 57.4(2)
Ni2 Ni3 C11 C10 -120.7(2)
C21 Ni3 C11 Ni2 -5(15)
C23 Ni3 C11 Ni2 -131.15(11)
C9 Ni3 C11 Ni2 50.38(11)
C22 Ni3 C11 Ni2 -92.45(13)
C4 Ni3 C11 Ni2 88.97(13)
C16 Ni3 C11 Ni2 -60.4(2)
C10 Ni3 C11 Ni2 120.7(2)
Ni1 Ni3 C11 Ni2 178.16(4)
C10 C11 C12 C13 2.0(5)
Ni2 C11 C12 C13 -168.9(3)
Ni3 C11 C12 C13 97.5(4)
C11 C12 C13 C14 -1.4(5)
C12 C13 C14 C15 0.0(5)
C13 C14 C15 C10 0.6(5)
C11 C10 C15 C14 0.0(5)
C4 C10 C15 C14 179.7(3)
Ni3 C10 C15 C14 -82.4(4)
C11 Ni3 C16 C21 179.2(2)
C23 Ni3 C16 C21 -95.1(2)
C9 Ni3 C16 C21 83.5(2)
C22 Ni3 C16 C21 -127.7(3)
C4 Ni3 C16 C21 50.3(3)
C10 Ni3 C16 C21 -72(11)
Ni1 Ni3 C16 C21 -42.92(17)
Ni2 Ni3 C16 C21 135.61(18)
C21 Ni3 C16 C17 -110.4(4)
C11 Ni3 C16 C17 68.9(4)
C23 Ni3 C16 C17 154.5(4)
C9 Ni3 C16 C17 -26.9(4)
C22 Ni3 C16 C17 121.9(4)
C4 Ni3 C16 C17 -60.0(4)
C10 Ni3 C16 C17 178(100)
Ni1 Ni3 C16 C17 -153.3(4)
Ni2 Ni3 C16 C17 25.3(4)
C21 Ni3 C16 C22 127.7(3)
C11 Ni3 C16 C22 -53.1(3)
C23 Ni3 C16 C22 32.61(18)
C9 Ni3 C16 C22 -148.77(19)
C4 Ni3 C16 C22 178.1(2)
C10 Ni3 C16 C22 56(11)
Ni1 Ni3 C16 C22 84.81(18)
Ni2 Ni3 C16 C22 -96.65(18)
C21 C16 C17 C18 -0.7(5)
C22 C16 C17 C18 177.8(3)
Ni3 C16 C17 C18 81.7(4)
C16 C17 C18 C19 -0.4(5)
C17 C18 C19 C20 1.2(6)
C18 C19 C20 C21 -0.8(5)
C17 C16 C21 C20 1.0(5)
C22 C16 C21 C20 -177.7(3)
Ni3 C16 C21 C20 -123.2(3)
C17 C16 C21 Ni1 -171.9(3)
C22 C16 C21 Ni1 9.4(3)
Ni3 C16 C21 Ni1 63.93(16)
C17 C16 C21 Ni3 124.2(3)
C22 C16 C21 Ni3 -54.5(2)
C19 C20 C21 C16 -0.2(5)
C19 C20 C21 Ni1 171.8(3)
C19 C20 C21 Ni3 -96.2(4)
C23 Ni1 C21 C16 -10.1(2)
C35 Ni1 C21 C16 141.1(2)
C37 Ni1 C21 C16 131.4(7)
C34 Ni1 C21 C16 -177.9(2)
C36 Ni1 C21 C16 109.7(3)
C33 Ni1 C21 C16 -152.2(2)
Ni3 Ni1 C21 C16 -67.9(2)
C23 Ni1 C21 C20 177.6(3)
C35 Ni1 C21 C20 -31.2(3)
C37 Ni1 C21 C20 -40.8(9)
C34 Ni1 C21 C20 9.9(3)
C36 Ni1 C21 C20 -62.5(3)
C33 Ni1 C21 C20 35.5(4)
Ni3 Ni1 C21 C20 119.8(3)
C23 Ni1 C21 Ni3 57.84(12)
C35 Ni1 C21 Ni3 -151.02(13)
C37 Ni1 C21 Ni3 -160.7(7)
C34 Ni1 C21 Ni3 -109.95(13)
C36 Ni1 C21 Ni3 177.65(14)
C33 Ni1 C21 Ni3 -84.3(2)
C11 Ni3 C21 C16 -56(15)
C23 Ni3 C21 C16 70.3(2)
C9 Ni3 C21 C16 -111.3(2)
C22 Ni3 C21 C16 31.69(19)
C4 Ni3 C21 C16 -149.73(18)
C10 Ni3 C21 C16 178.9(2)
Ni1 Ni3 C21 C16 120.8(2)
Ni2 Ni3 C21 C16 -61.0(2)
C11 Ni3 C21 C20 61(15)
C23 Ni3 C21 C20 -172.6(3)
C9 Ni3 C21 C20 5.9(3)
C22 Ni3 C21 C20 148.8(3)
C4 Ni3 C21 C20 -32.6(3)
C16 Ni3 C21 C20 117.1(4)
C10 Ni3 C21 C20 -64.0(4)
Ni1 Ni3 C21 C20 -122.0(3)
Ni2 Ni3 C21 C20 56.1(3)
C11 Ni3 C21 Ni1 -177(100)
C23 Ni3 C21 Ni1 -50.57(11)
C9 Ni3 C21 Ni1 127.90(11)
C22 Ni3 C21 Ni1 -89.14(12)
C4 Ni3 C21 Ni1 89.44(13)
C16 Ni3 C21 Ni1 -120.8(2)
C10 Ni3 C21 Ni1 58.0(2)
Ni2 Ni3 C21 Ni1 178.18(3)
C21 C16 C22 C27 177.1(3)
C17 C16 C22 C27 -1.5(5)
Ni3 C16 C22 C27 125.9(3)
C21 C16 C22 C23 -2.4(4)
C17 C16 C22 C23 179.0(3)
Ni3 C16 C22 C23 -53.6(2)
C21 C16 C22 Ni3 51.2(2)
C17 C16 C22 Ni3 -127.4(3)
C21 Ni3 C22 C27 -153.6(4)
C11 Ni3 C22 C27 25.8(4)
C23 Ni3 C22 C27 112.1(4)
C9 Ni3 C22 C27 -69.0(4)
C4 Ni3 C22 C27 119(6)
C16 Ni3 C22 C27 -122.5(4)
C10 Ni3 C22 C27 58.5(4)
Ni1 Ni3 C22 C27 154.1(3)
Ni2 Ni3 C22 C27 -26.8(3)
C21 Ni3 C22 C23 94.3(2)
C11 Ni3 C22 C23 -86.3(2)
C9 Ni3 C22 C23 179.0(2)
C4 Ni3 C22 C23 7(6)
C16 Ni3 C22 C23 125.5(3)
C10 Ni3 C22 C23 -53.6(3)
Ni1 Ni3 C22 C23 42.04(17)
Ni2 Ni3 C22 C23 -138.86(17)
C21 Ni3 C22 C16 -31.14(19)
C11 Ni3 C22 C16 148.22(18)
C23 Ni3 C22 C16 -125.5(3)
C9 Ni3 C22 C16 53.5(3)
C4 Ni3 C22 C16 -118(6)
C10 Ni3 C22 C16 -179.0(2)
Ni1 Ni3 C22 C16 -83.42(18)
Ni2 Ni3 C22 C16 95.68(18)
C27 C22 C23 C24 0.6(5)
C16 C22 C23 C24 -179.9(3)
Ni3 C22 C23 C24 123.5(3)
C27 C22 C23 Ni1 174.9(3)
C16 C22 C23 Ni1 -5.6(4)
Ni3 C22 C23 Ni1 -62.23(18)
C27 C22 C23 Ni3 -122.9(3)
C16 C22 C23 Ni3 56.6(2)
C21 Ni1 C23 C24 -177.8(3)
C35 Ni1 C23 C24 76.2(4)
C37 Ni1 C23 C24 9.8(3)
C34 Ni1 C23 C24 -41.5(6)
C36 Ni1 C23 C24 50.1(3)
C33 Ni1 C23 C24 -26.8(4)
Ni3 Ni1 C23 C24 -120.8(3)
C21 Ni1 C23 C22 8.6(2)
C35 Ni1 C23 C22 -97.3(4)
C37 Ni1 C23 C22 -163.8(3)
C34 Ni1 C23 C22 144.9(4)
C36 Ni1 C23 C22 -123.4(3)
C33 Ni1 C23 C22 159.7(2)
Ni3 Ni1 C23 C22 65.7(2)
C21 Ni1 C23 Ni3 -57.02(11)
C35 Ni1 C23 Ni3 -163.0(3)
C37 Ni1 C23 Ni3 130.59(13)
C34 Ni1 C23 Ni3 79.3(5)
C36 Ni1 C23 Ni3 170.92(13)
C33 Ni1 C23 Ni3 94.03(15)
C21 Ni3 C23 C24 174.7(3)
C11 Ni3 C23 C24 -5.8(3)
C9 Ni3 C23 C24 90(6)
C22 Ni3 C23 C24 -114.3(4)
C4 Ni3 C23 C24 66.0(4)
C16 Ni3 C23 C24 -147.2(3)
C10 Ni3 C23 C24 33.2(3)
Ni1 Ni3 C23 C24 123.9(3)
Ni2 Ni3 C23 C24 -56.3(3)
C21 Ni3 C23 C22 -71.0(2)
C11 Ni3 C23 C22 108.5(2)
C9 Ni3 C23 C22 -156(6)
C4 Ni3 C23 C22 -179.7(2)
C16 Ni3 C23 C22 -32.9(2)
C10 Ni3 C23 C22 147.42(18)
Ni1 Ni3 C23 C22 -121.9(2)
Ni2 Ni3 C23 C22 58.0(2)
C21 Ni3 C23 Ni1 50.81(11)
C11 Ni3 C23 Ni1 -129.67(11)
C9 Ni3 C23 Ni1 -34(6)
C22 Ni3 C23 Ni1 121.9(2)
C4 Ni3 C23 Ni1 -57.9(2)
C16 Ni3 C23 Ni1 88.97(13)
C10 Ni3 C23 Ni1 -90.72(12)
Ni2 Ni3 C23 Ni1 179.86(4)
C22 C23 C24 C25 1.2(5)
Ni1 C23 C24 C25 -172.3(3)
Ni3 C23 C24 C25 94.5(4)
C23 C24 C25 C26 -2.8(5)
C24 C25 C26 C27 2.6(6)
C25 C26 C27 C22 -0.9(5)
C23 C22 C27 C26 -0.7(5)
C16 C22 C27 C26 179.8(3)
Ni3 C22 C27 C26 -84.4(4)
C9 Ni2 C28 C29 37.9(4)
C11 Ni2 C28 C29 139.8(2)
C30 Ni2 C28 C29 -38.0(2)
C32 Ni2 C28 C29 -118.1(3)
C31 Ni2 C28 C29 -81.1(2)
Ni3 Ni2 C28 C29 -169.68(17)
C9 Ni2 C28 C32 155.9(3)
C11 Ni2 C28 C32 -102.1(2)
C30 Ni2 C28 C32 80.1(3)
C29 Ni2 C28 C32 118.1(3)
C31 Ni2 C28 C32 37.0(2)
Ni3 Ni2 C28 C32 -51.6(3)
C32 C28 C29 C30 -1.3(4)
Ni2 C28 C29 C30 60.1(2)
C32 C28 C29 Ni2 -61.4(2)
C9 Ni2 C29 C28 -159.7(2)
C11 Ni2 C29 C28 -55.3(3)
C30 Ni2 C29 C28 118.2(3)
C32 Ni2 C29 C28 37.9(2)
C31 Ni2 C29 C28 80.1(3)
Ni3 Ni2 C29 C28 147.0(5)
C9 Ni2 C29 C30 82.1(2)
C11 Ni2 C29 C30 -173.5(2)
C28 Ni2 C29 C30 -118.2(3)
C32 Ni2 C29 C30 -80.3(2)
C31 Ni2 C29 C30 -38.1(2)
Ni3 Ni2 C29 C30 28.8(7)
C28 C29 C30 C31 3.1(4)
Ni2 C29 C30 C31 63.1(2)
C28 C29 C30 Ni2 -60.0(2)
C9 Ni2 C30 C31 131.3(2)
C11 Ni2 C30 C31 -90.9(8)
C28 Ni2 C30 C31 -79.7(2)
C32 Ni2 C30 C31 -36.3(2)
C29 Ni2 C30 C31 -117.1(3)
Ni3 Ni2 C30 C31 69.3(2)
C9 Ni2 C30 C29 -111.6(2)
C11 Ni2 C30 C29 26.1(8)
C28 Ni2 C30 C29 37.4(2)
C32 Ni2 C30 C29 80.8(2)
C31 Ni2 C30 C29 117.1(3)
Ni3 Ni2 C30 C29 -173.69(17)
C29 C30 C31 C32 -3.7(4)
Ni2 C30 C31 C32 58.3(2)
C29 C30 C31 Ni2 -62.0(2)
C9 Ni2 C31 C32 175.9(2)
C11 Ni2 C31 C32 42.6(3)
C28 Ni2 C31 C32 -38.0(2)
C30 Ni2 C31 C32 -119.7(3)
C29 Ni2 C31 C32 -81.1(2)
Ni3 Ni2 C31 C32 108.5(2)
C9 Ni2 C31 C30 -64.4(3)
C11 Ni2 C31 C30 162.3(2)
C28 Ni2 C31 C30 81.6(2)
C32 Ni2 C31 C30 119.7(3)
C29 Ni2 C31 C30 38.6(2)
Ni3 Ni2 C31 C30 -131.81(19)
C30 C31 C32 C28 2.9(4)
Ni2 C31 C32 C28 60.9(2)
C30 C31 C32 Ni2 -58.0(2)
C29 C28 C32 C31 -1.0(4)
Ni2 C28 C32 C31 -62.7(2)
C29 C28 C32 Ni2 61.7(2)
C9 Ni2 C32 C31 -12.1(6)
C11 Ni2 C32 C31 -152.7(2)
C28 Ni2 C32 C31 118.2(3)
C30 Ni2 C32 C31 37.0(2)
C29 Ni2 C32 C31 80.7(2)
Ni3 Ni2 C32 C31 -88.9(2)
C9 Ni2 C32 C28 -130.2(5)
C11 Ni2 C32 C28 89.1(2)
C30 Ni2 C32 C28 -81.2(2)
C29 Ni2 C32 C28 -37.5(2)
C31 Ni2 C32 C28 -118.2(3)
Ni3 Ni2 C32 C28 152.89(19)
C21 Ni1 C33 C34 -41.7(3)
C23 Ni1 C33 C34 -173.1(2)
C35 Ni1 C33 C34 38.5(2)
C37 Ni1 C33 C34 119.6(3)
C36 Ni1 C33 C34 81.3(2)
Ni3 Ni1 C33 C34 -106.68(19)
C21 Ni1 C33 C37 -161.3(2)
C23 Ni1 C33 C37 67.3(3)
C35 Ni1 C33 C37 -81.1(2)
C34 Ni1 C33 C37 -119.6(3)
C36 Ni1 C33 C37 -38.3(2)
Ni3 Ni1 C33 C37 133.72(19)
C37 C33 C34 C35 -1.9(4)
Ni1 C33 C34 C35 -60.6(2)
C37 C33 C34 Ni1 58.6(2)
C21 Ni1 C34 C33 153.3(2)
C23 Ni1 C34 C33 19.6(6)
C35 Ni1 C34 C33 -117.9(3)
C37 Ni1 C34 C33 -36.8(2)
C36 Ni1 C34 C33 -80.2(2)
Ni3 Ni1 C34 C33 90.0(2)
C21 Ni1 C34 C35 -88.7(2)
C23 Ni1 C34 C35 137.5(5)
C37 Ni1 C34 C35 81.1(2)
C36 Ni1 C34 C35 37.7(2)
C33 Ni1 C34 C35 117.9(3)
Ni3 Ni1 C34 C35 -152.06(19)
C33 C34 C35 C36 0.1(4)
Ni1 C34 C35 C36 -62.1(2)
C33 C34 C35 Ni1 62.1(2)
C21 Ni1 C35 C36 -140.4(2)
C23 Ni1 C35 C36 -39.1(4)
C37 Ni1 C35 C36 37.5(2)
C34 Ni1 C35 C36 117.1(3)
C33 Ni1 C35 C36 80.1(2)
Ni3 Ni1 C35 C36 169.01(18)
C21 Ni1 C35 C34 102.5(2)
C23 Ni1 C35 C34 -156.3(3)
C37 Ni1 C35 C34 -79.7(3)
C36 Ni1 C35 C34 -117.1(3)
C33 Ni1 C35 C34 -37.1(2)
Ni3 Ni1 C35 C34 51.9(3)
C34 C35 C36 C37 1.8(4)
Ni1 C35 C36 C37 -59.8(2)
C34 C35 C36 Ni1 61.6(2)
C21 Ni1 C36 C35 54.2(3)
C23 Ni1 C36 C35 159.8(2)
C37 Ni1 C36 C35 -118.9(3)
C34 Ni1 C36 C35 -38.9(2)
C33 Ni1 C36 C35 -81.3(3)
Ni3 Ni1 C36 C35 -138.8(6)
C21 Ni1 C36 C37 173.1(2)
C23 Ni1 C36 C37 -81.3(2)
C35 Ni1 C36 C37 118.9(3)
C34 Ni1 C36 C37 80.1(2)
C33 Ni1 C36 C37 37.6(2)
Ni3 Ni1 C36 C37 -19.9(8)
C34 C33 C37 C36 3.1(4)
Ni1 C33 C37 C36 62.1(2)
C34 C33 C37 Ni1 -59.0(2)
C35 C36 C37 C33 -3.1(4)
Ni1 C36 C37 C33 -62.9(2)
C35 C36 C37 Ni1 59.9(2)
C21 Ni1 C37 C33 90.9(8)
C23 Ni1 C37 C33 -129.0(2)
C35 Ni1 C37 C33 80.6(2)
C34 Ni1 C37 C33 36.5(2)
C36 Ni1 C37 C33 117.5(3)
Ni3 Ni1 C37 C33 -66.6(2)
C21 Ni1 C37 C36 -26.6(8)
C23 Ni1 C37 C36 113.5(2)
C35 Ni1 C37 C36 -36.9(2)
C34 Ni1 C37 C36 -81.0(2)
C33 Ni1 C37 C36 -117.5(3)
Ni3 Ni1 C37 C36 175.89(17)
